data_4302030
loop_
_publ_author_name
'Zachary L. Mensinger'
'Lev N. Zakharov'
'Darren W. Johnson'

_publ_section_title
;
Synthesis and Crystallization of Infinite Indium and Gallium Acetate 1D
Chain Structures and Concomitant Ethyl Acetate Hydrolysis
;
_journal_name_full 'Inorganic Chemistry'
_journal_page_first 3505
_journal_page_last 3507
_journal_paper_doi 10.1021/ic9000945
_journal_volume 48
_journal_year 2009
_chemical_formula_sum 'C4 H7 In O5'
_chemical_formula_weight 249.92
_chemical_name_systematic
; 
 ? 
;
_space_group_IT_number 63
_symmetry_cell_setting orthorhombic
_symmetry_space_group_name_Hall '-C 2c 2'
_symmetry_space_group_name_H-M 'C m c m'
_atom_sites_solution_hydrogens geom
_atom_sites_solution_primary direct
_atom_sites_solution_secondary difmap
_audit_creation_method SHELXL-97
_cell_angle_alpha 90.00
_cell_angle_beta 90.00
_cell_angle_gamma 90.00
_cell_formula_units_Z 4
_cell_length_a 14.570(5)
_cell_length_b 6.831(2)
_cell_length_c 7.269(2)
_cell_measurement_reflns_used 1276
_cell_measurement_temperature 173(2)
_cell_measurement_theta_max 28.25
_cell_measurement_theta_min 2.80
_cell_volume 723.5(4)
_computing_cell_refinement 'Bruker SMART'
_computing_data_collection 'Bruker SMART'
_computing_data_reduction 'Bruker SAINT'
_computing_molecular_graphics 'Bruker SHELXTL'
_computing_publication_material 'Bruker SHELXTL'
_computing_structure_refinement 'SHELXL-97 (Sheldrick, 1997)'
_computing_structure_solution 'SHELXS-97 (Sheldrick, 1990)'
_diffrn_ambient_temperature 173(2)
_diffrn_measured_fraction_theta_full 0.952
_diffrn_measured_fraction_theta_max 0.952
_diffrn_measurement_device_type 'CCD area detector'
_diffrn_measurement_method 'phi and omega scans'
_diffrn_radiation_monochromator graphite
_diffrn_radiation_source 'fine-focus sealed tube'
_diffrn_radiation_type MoK\a
_diffrn_radiation_wavelength 0.71073
_diffrn_reflns_av_R_equivalents 0.0113
_diffrn_reflns_av_sigmaI/netI 0.0111
_diffrn_reflns_limit_h_max 16
_diffrn_reflns_limit_h_min -19
_diffrn_reflns_limit_k_max 8
_diffrn_reflns_limit_k_min -8
_diffrn_reflns_limit_l_max 9
_diffrn_reflns_limit_l_min -9
_diffrn_reflns_number 1962
_diffrn_reflns_theta_full 28.25
_diffrn_reflns_theta_max 28.25
_diffrn_reflns_theta_min 2.80
_exptl_absorpt_coefficient_mu 3.230
_exptl_absorpt_correction_T_max 1.000
_exptl_absorpt_correction_T_min 0.738
_exptl_absorpt_correction_type multi-scan
_exptl_absorpt_process_details SADABS
_exptl_crystal_colour colorless
_exptl_crystal_density_diffrn 2.294
_exptl_crystal_density_meas 0
_exptl_crystal_density_method 'not measured'
_exptl_crystal_description block
_exptl_crystal_F_000 480
_exptl_crystal_size_max 0.34
_exptl_crystal_size_mid 0.18
_exptl_crystal_size_min 0.09
_refine_diff_density_max 1.016
_refine_diff_density_min -0.362
_refine_diff_density_rms 0.087
_refine_ls_extinction_method none
_refine_ls_goodness_of_fit_ref 1.131
_refine_ls_hydrogen_treatment mixed
_refine_ls_matrix_type full
_refine_ls_number_parameters 39
_refine_ls_number_reflns 481
_refine_ls_number_restraints 0
_refine_ls_restrained_S_all 1.131
_refine_ls_R_factor_all 0.0186
_refine_ls_R_factor_gt 0.0167
_refine_ls_shift/su_max 0.000
_refine_ls_shift/su_mean 0.000
_refine_ls_structure_factor_coef Fsqd
_refine_ls_weighting_details 'calc w=1/[\s^2^(Fo^2^)+(0.0334P)^2^+0.1629P] where P=(Fo^2^+2Fc^2^)/3'
_refine_ls_weighting_scheme calc
_refine_ls_wR_factor_gt 0.0475
_refine_ls_wR_factor_ref 0.0496
_reflns_number_gt 428
_reflns_number_total 481
_reflns_threshold_expression >2sigma(I)
_cod_data_source_file ic9000945_si_001_2.cif
_cod_data_source_block dwj18a
_cod_depositor_comments
;
The following automatic conversions were performed:
'_symmetry_cell_setting' value 'Orthorhombic' changed to 'orthorhombic'
according to '/home/saulius/struct/CIF-dictionaries/cif_core.dic'
dictionary named 'cif_core.dic' version 2.4.1 from 2010-06-29.

Automatic conversion script
Id: cif_fix_enum 1527 2010-12-29 10:47:43Z saulius 
;
_cod_database_code 4302030

loop_
_symmetry_equiv_pos_as_xyz
'x, y, z'
'-x, -y, z+1/2'
'-x, y, -z+1/2'
'x, -y, -z'
'x+1/2, y+1/2, z'
'-x+1/2, -y+1/2, z+1/2'
'-x+1/2, y+1/2, -z+1/2'
'x+1/2, -y+1/2, -z'
'-x, -y, -z'
'x, y, -z-1/2'
'x, -y, z-1/2'
'-x, y, z'
'-x+1/2, -y+1/2, -z'
'x+1/2, y+1/2, -z-1/2'
'x+1/2, -y+1/2, z-1/2'
'-x+1/2, y+1/2, z'

loop_
_atom_site_label
_atom_site_type_symbol
_atom_site_fract_x
_atom_site_fract_y
_atom_site_fract_z
_atom_site_U_iso_or_equiv
_atom_site_adp_type
_atom_site_occupancy
_atom_site_symmetry_multiplicity
_atom_site_calc_flag
_atom_site_refinement_flags
_atom_site_disorder_assembly
_atom_site_disorder_group
In1 In 0.5000 0.0000 0.5000 0.01974(13) Uani 1 4 d S . .
O1 O 0.5000 0.1528(4) 0.2500 0.0264(6) Uani 1 4 d S . .
O2 O 0.39525(9) 0.19807(19) 0.59621(16) 0.0344(3) Uani 1 1 d . . .
C1 C 0.36705(17) 0.2570(4) 0.7500 0.0261(5) Uani 1 2 d S . .
C2 C 0.2938(3) 0.4096(5) 0.7500 0.0418(8) Uani 1 2 d S . .
H1 H 0.5000 0.252(8) 0.2500 0.08(2) Uiso 1 4 d S . .
H2 H 0.317(5) 0.532(7) 0.7500 0.08(2) Uiso 1 2 d S . .
H3 H 0.256(3) 0.389(5) 0.641(4) 0.095(11) Uiso 1 1 d . . .

loop_
_atom_site_aniso_label
_atom_site_aniso_U_11
_atom_site_aniso_U_22
_atom_site_aniso_U_33
_atom_site_aniso_U_23
_atom_site_aniso_U_13
_atom_site_aniso_U_12
In1 0.02123(19) 0.0284(2) 0.00957(18) -0.00065(7) 0.000 0.000
O1 0.0367(15) 0.0290(15) 0.0135(11) 0.000 0.000 0.000
O2 0.0382(8) 0.0448(8) 0.0202(6) 0.0004(5) 0.0022(6) 0.0142(6)
C1 0.0231(12) 0.0326(13) 0.0224(12) 0.000 0.000 0.0017(9)
C2 0.049(2) 0.049(2) 0.0271(16) 0.000 0.000 0.0207(16)

loop_
_atom_type_symbol
_atom_type_description
_atom_type_scat_dispersion_real
_atom_type_scat_dispersion_imag
_atom_type_scat_source
C C 0.0033 0.0016 'International Tables Vol C Tables 4.2.6.8 and 6.1.1.4'
H H 0.0000 0.0000 'International Tables Vol C Tables 4.2.6.8 and 6.1.1.4'
O O 0.0106 0.0060 'International Tables Vol C Tables 4.2.6.8 and 6.1.1.4'
In In -0.7276 1.3100 'International Tables Vol C Tables 4.2.6.8 and 6.1.1.4'

loop_
_geom_angle_atom_site_label_1
_geom_angle_atom_site_label_2
_geom_angle_atom_site_label_3
_geom_angle
_geom_angle_site_symmetry_1
_geom_angle_site_symmetry_3
_geom_angle_publ_flag
O1 In1 O1 180.0 9_656 . ?
O1 In1 O2 91.79(6) 9_656 12_655 ?
O1 In1 O2 88.21(6) . 12_655 ?
O1 In1 O2 88.21(6) 9_656 4_556 ?
O1 In1 O2 91.79(6) . 4_556 ?
O2 In1 O2 180.00(5) 12_655 4_556 ?
O1 In1 O2 88.21(6) 9_656 9_656 ?
O1 In1 O2 91.79(6) . 9_656 ?
O2 In1 O2 89.88(8) 12_655 9_656 ?
O2 In1 O2 90.12(8) 4_556 9_656 ?
O1 In1 O2 91.79(6) 9_656 . ?
O1 In1 O2 88.21(6) . . ?
O2 In1 O2 90.12(8) 12_655 . ?
O2 In1 O2 89.88(8) 4_556 . ?
O2 In1 O2 179.999(1) 9_656 . ?
In1 O1 In1 120.25(13) 2_654 . ?
In1 O1 H1 119.88(7) 2_654 . ?
In1 O1 H1 119.88(7) . . ?
C1 O2 In1 136.10(13) . . ?
O2 C1 O2 125.6(2) 10_557 . ?
O2 C1 C2 117.22(12) 10_557 . ?
O2 C1 C2 117.22(12) . . ?
C1 C2 H2 112(5) . . ?
C1 C2 H3 108(2) . . ?
H2 C2 H3 110(3) . . ?

loop_
_geom_bond_atom_site_label_1
_geom_bond_atom_site_label_2
_geom_bond_distance
_geom_bond_site_symmetry_2
_geom_bond_publ_flag
In1 O1 2.0958(15) 9_656 ?
In1 O1 2.0958(15) . ?
In1 O2 2.1562(13) 12_655 ?
In1 O2 2.1562(13) 4_556 ?
In1 O2 2.1562(13) 9_656 ?
In1 O2 2.1562(13) . ?
O1 In1 2.0958(15) 2_654 ?
O1 H1 0.68(5) . ?
O2 C1 1.2571(17) . ?
C1 O2 1.2571(17) 10_557 ?
C1 C2 1.492(4) . ?
C2 H2 0.90(5) . ?
C2 H3 0.98(3) . ?
